data_7129852
loop_
_publ_author_name
'Pu, Qian'
'Huo, Mingming'
'Liang, Guojuan'
'Bai, Lijuan'
'Chen, Genhui'
'Li, Hongjiao'
'Xiang, Peng'
'Zhou, Hui'
'Zhou, Jing'

_publ_section_title
;
 Divergent oxidative dearomatization coupling reactions to construct
 polycyclic cyclohexadienones
;
_journal_name_full 'Chemical Communications'
_journal_paper_doi 10.1039/D2CC00183G
_journal_year 2022
_chemical_formula_moiety 'C40 H40 O4 S'
_chemical_formula_sum 'C40 H40 O4 S'
_chemical_formula_weight 616.78
_space_group_crystal_system monoclinic
_space_group_IT_number 14
_space_group_name_Hall '-P 2ybc'
_space_group_name_H-M_alt 'P 1 21/c 1'
_atom_sites_solution_hydrogens geom
_atom_sites_solution_primary iterative
_audit_creation_date 2020-12-04
_audit_creation_method
;
Olex2 1.2
(compiled 2018.05.29 svn.r3508 for OlexSys, GUI svn.r5506)
;
_audit_update_record
;
2021-10-19 deposited with the CCDC.	2022-03-07 downloaded from the CCDC.
;
_cell_angle_alpha 90
_cell_angle_beta 101.2817(11)
_cell_angle_gamma 90
_cell_formula_units_Z 4
_cell_length_a 17.6560(2)
_cell_length_b 12.29932(13)
_cell_length_c 17.8070(2)
_cell_measurement_reflns_used 5657
_cell_measurement_temperature 293(2)
_cell_measurement_theta_max 70.9130
_cell_measurement_theta_min 4.3890
_cell_volume 3792.19(7)
_computing_cell_refinement 'CrysAlisPro 1.171.40.53 (Rigaku OD, 2019)'
_computing_data_collection 'CrysAlisPro 1.171.40.53 (Rigaku OD, 2019)'
_computing_data_reduction 'CrysAlisPro 1.171.40.53 (Rigaku OD, 2019)'
_computing_molecular_graphics 'Olex2 (Dolomanov et al., 2009)'
_computing_publication_material 'Olex2 (Dolomanov et al., 2009)'
_computing_structure_refinement 'ShelXL (Sheldrick, 2015)'
_computing_structure_solution
;
Superflip (Palatinus & Chapuis, 2007;Palatinus & van der Lee, 2008;
Palatinus et al., 2012)
;
_diffrn_ambient_temperature 293(2)
_diffrn_detector 'CCD plate'
_diffrn_detector_area_resol_mean 16.2312
_diffrn_detector_type Eos
_diffrn_measured_fraction_theta_full 0.999
_diffrn_measured_fraction_theta_max 0.999
_diffrn_measurement_details
;
List of Runs (angles in degrees, time in seconds):

  # Type    Start    End  Width  t~exp~   \w     \q     \k     \f   Frames
#--------------------------------------------------------------------------
  1  \w    -60.00 -34.00   0.50    2.00    --  -33.50 -57.00   0.00   52
  2  \w    -99.00 -42.00   0.50    2.00    --  -33.50 178.00  60.00  114
  3  \w   -101.00 -72.00   0.50    2.00    --  -33.50 -57.00   0.00   58
  4  \w    -32.00  14.00   0.50    2.00    --   36.47 -19.00 120.00   92
  5  \w     58.00  98.00   0.50    2.00    --   36.47 178.00-180.00   80
  6  \w     69.00  95.00   0.50    2.00    --   36.47 178.00 -90.00   52
  7  \w     47.00  73.00   0.50    2.00    --   36.47 -19.00 120.00   52
  8  \w     57.00 105.00   0.50    2.00    --   36.47 178.00   0.00   96
  9  \w     61.00 110.00   0.50    2.00    --   36.47 178.00  60.00   98
 10  \w     22.00  66.00   0.50    2.00    --   36.47  57.00-180.00   88
 11  \w      9.00  40.00   0.50    2.00    --   36.47  77.00  60.00   62
 12  \w     58.00 102.00   0.50    2.00    --   36.47  77.00  60.00   88
 13  \w     38.00  90.00   0.50   12.50    --  108.00 -94.00-150.00  104
 14  \w     90.00 170.00   0.50   12.50    --  108.00  45.00 120.00  160
 15  \w    112.00 167.00   0.50   12.50    --  108.00  61.00 -30.00  110
 16  \w     48.00 110.00   0.50   12.50    --  108.00 -94.00 -90.00  124
 17  \w     42.00 123.00   0.50   12.50    --  108.00 -61.00  60.00  162
 18  \w     43.00 128.00   0.50   12.50    --  108.00 -61.00 -60.00  170
 19  \w    133.00 176.00   0.50   12.50    --  108.00  61.00  90.00   86
 20  \w    116.00 168.00   0.50   12.50    --  108.00 111.00-150.00  104
 21  \w     96.00 152.00   0.50   12.50    --  108.00  77.00  30.00  112
;
_diffrn_measurement_device 'four-circle diffractometer'
_diffrn_measurement_device_type 'Xcalibur, Eos, Gemini'
_diffrn_measurement_method '\w scans'
_diffrn_orient_matrix_type 'CrysAlisPro convention (1999,Acta A55,543-557)'
_diffrn_orient_matrix_UB_11 -0.0377420000
_diffrn_orient_matrix_UB_12 0.0606353000
_diffrn_orient_matrix_UB_13 0.0588974000
_diffrn_orient_matrix_UB_21 -0.0456105000
_diffrn_orient_matrix_UB_22 0.0711998000
_diffrn_orient_matrix_UB_23 -0.0645347000
_diffrn_orient_matrix_UB_31 -0.0664139000
_diffrn_orient_matrix_UB_32 -0.0833122000
_diffrn_orient_matrix_UB_33 -0.0122618000
_diffrn_radiation_monochromator graphite
_diffrn_radiation_probe x-ray
_diffrn_radiation_type CuK\a
_diffrn_radiation_wavelength 1.54184
_diffrn_reflns_av_R_equivalents 0.0286
_diffrn_reflns_av_unetI/netI 0.0336
_diffrn_reflns_Laue_measured_fraction_full 0.999
_diffrn_reflns_Laue_measured_fraction_max 0.999
_diffrn_reflns_limit_h_max 20
_diffrn_reflns_limit_h_min -21
_diffrn_reflns_limit_k_max 10
_diffrn_reflns_limit_k_min -14
_diffrn_reflns_limit_l_max 21
_diffrn_reflns_limit_l_min -21
_diffrn_reflns_number 16124
_diffrn_reflns_point_group_measured_fraction_full 0.999
_diffrn_reflns_point_group_measured_fraction_max 0.999
_diffrn_reflns_theta_full 67.072
_diffrn_reflns_theta_max 67.072
_diffrn_reflns_theta_min 4.397
_diffrn_source 'fine-focus sealed X-ray tube'
_diffrn_source_type 'Enhance (Cu) X-ray Source'
_exptl_absorpt_coefficient_mu 1.035
_exptl_absorpt_correction_T_max 1.00000
_exptl_absorpt_correction_T_min 0.86820
_exptl_absorpt_correction_type multi-scan
_exptl_absorpt_process_details
;
CrysAlisPro 1.171.40.53 (Rigaku Oxford Diffraction, 2019)
Empirical absorption correction using spherical harmonics,
 implemented in SCALE3 ABSPACK scaling algorithm.
;
_exptl_crystal_colour red
_exptl_crystal_colour_primary red
_exptl_crystal_density_diffrn 1.080
_exptl_crystal_description block
_exptl_crystal_F_000 1312
_exptl_crystal_size_max 0.16
_exptl_crystal_size_mid 0.13
_exptl_crystal_size_min 0.12
_refine_diff_density_max 0.186
_refine_diff_density_min -0.308
_refine_diff_density_rms 0.043
_refine_ls_extinction_method none
_refine_ls_goodness_of_fit_ref 1.032
_refine_ls_hydrogen_treatment constr
_refine_ls_matrix_type full
_refine_ls_number_parameters 415
_refine_ls_number_reflns 6753
_refine_ls_number_restraints 0
_refine_ls_restrained_S_all 1.032
_refine_ls_R_factor_all 0.0553
_refine_ls_R_factor_gt 0.0449
_refine_ls_shift/su_max 0.001
_refine_ls_shift/su_mean 0.000
_refine_ls_structure_factor_coef Fsqd
_refine_ls_weighting_details 'w=1/[\s^2^(Fo^2^)+(0.0709P)^2^+0.3573P] where P=(Fo^2^+2Fc^2^)/3'
_refine_ls_weighting_scheme calc
_refine_ls_wR_factor_gt 0.1206
_refine_ls_wR_factor_ref 0.1302
_reflns_Friedel_coverage 0.000
_reflns_number_gt 5440
_reflns_number_total 6753
_reflns_threshold_expression 'I > 2\s(I)'
_cod_data_source_file d2cc00183g2.cif
_cod_data_source_block 202012289a
_cod_original_cell_volume 3792.21(8)
_cod_database_code 7129852
_shelx_shelxl_version_number 2014/7
_chemical_oxdiff_formula C30H3O3N2S1
_chemical_oxdiff_usercomment r
_shelx_space_group_comment
;
The symmetry employed for this shelxl refinement is uniquely defined
by the following loop, which should always be used as a source of
symmetry information in preference to the above space-group names.
They are only intended as comments.
;
_shelx_estimated_absorpt_t_max 0.886
_shelx_estimated_absorpt_t_min 0.852
_reflns_odcompleteness_completeness 99.83
_reflns_odcompleteness_iscentric 1
_reflns_odcompleteness_theta 66.97
_olex2_refinement_description
;
1. Fixed Uiso
 At 1.2 times of:
  All C(H) groups
 At 1.5 times of:
  All C(H,H,H) groups
2.a Aromatic/amide H refined with riding coordinates:
 C1(H1), C2(H2), C3(H3), C4(H4), C7(H7), C8(H8), C13(H13), C14(H14), C15(H15),
 C16(H16), C20(H20), C34(H34), C36(H36)
2.b Idealised Me refined as rotating group:
 C25(H25A,H25B,H25C), C26(H26A,H26B,H26C), C27(H27A,H27B,H27C), C29(H29A,H29B,
 H29C), C30(H30A,H30B,H30C), C31(H31A,H31B,H31C), C38(H38A,H38B,H38C), C39(H39A,
 H39B,H39C), C40(H40A,H40B,H40C)
;
_olex2_submission_special_instructions 'No special instructions were received'
_oxdiff_exptl_absorpt_empirical_details
;
Empirical correction (ABSPACK) includes:
- Absorption correction using spherical harmonics
- Frame scaling
;
_oxdiff_exptl_absorpt_empirical_full_max 1.567
_oxdiff_exptl_absorpt_empirical_full_min 0.879

loop_
_space_group_symop_operation_xyz
'x, y, z'
'-x, y+1/2, -z+1/2'
'-x, -y, -z'
'x, -y-1/2, z-1/2'

loop_
_atom_site_label
_atom_site_type_symbol
_atom_site_fract_x
_atom_site_fract_y
_atom_site_fract_z
_atom_site_U_iso_or_equiv
_atom_site_adp_type
_atom_site_occupancy
_atom_site_site_symmetry_order
_atom_site_calc_flag
_atom_site_refinement_flags_posn
_atom_site_refinement_flags_adp
_atom_site_refinement_flags_occupancy
_atom_site_disorder_assembly
_atom_site_disorder_group
C1 C 1.03289(11) 0.2595(2) 0.87380(13) 0.0682(6) Uani 1 1 d . . . . .
H1 H 1.0598 0.3165 0.9011 0.082 Uiso 1 1 calc R . . . .
C2 C 1.06255(12) 0.1582(2) 0.88239(14) 0.0758(7) Uani 1 1 d . . . . .
H2 H 1.1097 0.1461 0.9151 0.091 Uiso 1 1 calc R . . . .
C3 C 1.02235(13) 0.0707(2) 0.84202(14) 0.0702(6) Uani 1 1 d . . . . .
H3 H 1.0428 0.0009 0.8484 0.084 Uiso 1 1 calc R . . . .
C4 C 0.95317(11) 0.08802(17) 0.79339(12) 0.0558(5) Uani 1 1 d . . . . .
H4 H 0.9273 0.0296 0.7668 0.067 Uiso 1 1 calc R . . . .
C5 C 0.92062(9) 0.19244(15) 0.78294(9) 0.0435(4) Uani 1 1 d . . . . .
C6 C 0.96136(10) 0.28085(17) 0.82388(10) 0.0495(4) Uani 1 1 d . . . . .
C7 C 0.92905(11) 0.38587(16) 0.81403(11) 0.0541(5) Uani 1 1 d . . . . .
H7 H 0.9561 0.4442 0.8396 0.065 Uiso 1 1 calc R . . . .
C8 C 0.85926(11) 0.40357(15) 0.76802(11) 0.0518(4) Uani 1 1 d . . . . .
H8 H 0.8379 0.4730 0.7635 0.062 Uiso 1 1 calc R . . . .
C9 C 0.81936(9) 0.31595(14) 0.72713(9) 0.0419(4) Uani 1 1 d . . . . .
C10 C 0.84803(9) 0.21247(13) 0.73221(9) 0.0385(3) Uani 1 1 d . . . . .
C11 C 0.81010(8) 0.12364(13) 0.68237(9) 0.0363(3) Uani 1 1 d . . . . .
C12 C 0.84244(8) 0.08355(13) 0.61769(9) 0.0367(3) Uani 1 1 d . . . . .
C13 C 0.90648(9) 0.12094(15) 0.59116(10) 0.0446(4) Uani 1 1 d . . . . .
H13 H 0.9380 0.1748 0.6174 0.053 Uiso 1 1 calc R . . . .
C14 C 0.92233(10) 0.07591(16) 0.52449(11) 0.0495(4) Uani 1 1 d . . . . .
H14 H 0.9652 0.0993 0.5058 0.059 Uiso 1 1 calc R . . . .
C15 C 0.87494(10) -0.00328(16) 0.48590(10) 0.0486(4) Uani 1 1 d . . . . .
H15 H 0.8859 -0.0318 0.4408 0.058 Uiso 1 1 calc R . . . .
C16 C 0.81118(9) -0.04144(14) 0.51284(10) 0.0427(4) Uani 1 1 d . . . . .
H16 H 0.7796 -0.0947 0.4859 0.051 Uiso 1 1 calc R . . . .
C17 C 0.79498(8) 0.00046(12) 0.58011(9) 0.0359(3) Uani 1 1 d . . . . .
C18 C 0.73036(8) -0.01433(12) 0.62247(9) 0.0349(3) Uani 1 1 d . . . . .
C19 C 0.74391(8) 0.06850(12) 0.68394(9) 0.0361(3) Uani 1 1 d . . . . .
C20 C 0.69482(9) 0.07401(13) 0.73995(10) 0.0422(4) Uani 1 1 d . . . . .
H20 H 0.7095 0.1166 0.7835 0.051 Uiso 1 1 calc R . . . .
C21 C 0.62829(10) 0.01838(14) 0.72986(10) 0.0448(4) Uani 1 1 d . . . . .
C22 C 0.60586(9) -0.03982(13) 0.65528(10) 0.0425(4) Uani 1 1 d . . . . .
C23 C 0.66790(9) -0.08085(12) 0.61514(9) 0.0374(3) Uani 1 1 d . . . . .
C24 C 0.57201(12) 0.01892(18) 0.78511(13) 0.0623(6) Uani 1 1 d . . . . .
C25 C 0.61331(18) 0.0545(3) 0.86517(16) 0.1083(13) Uani 1 1 d . . . . .
H25A H 0.6585 0.0105 0.8813 0.162 Uiso 1 1 calc GR . . . .
H25B H 0.5791 0.0458 0.9006 0.162 Uiso 1 1 calc GR . . . .
H25C H 0.6282 0.1295 0.8638 0.162 Uiso 1 1 calc GR . . . .
C26 C 0.53943(16) -0.0953(2) 0.79171(16) 0.0799(7) Uani 1 1 d . . . . .
H26A H 0.5095 -0.1169 0.7431 0.120 Uiso 1 1 calc GR . . . .
H26B H 0.5072 -0.0951 0.8293 0.120 Uiso 1 1 calc GR . . . .
H26C H 0.5812 -0.1456 0.8069 0.120 Uiso 1 1 calc GR . . . .
C27 C 0.50536(17) 0.0978(2) 0.7550(2) 0.1025(11) Uani 1 1 d . . . . .
H27A H 0.5252 0.1705 0.7548 0.154 Uiso 1 1 calc GR . . . .
H27B H 0.4680 0.0947 0.7875 0.154 Uiso 1 1 calc GR . . . .
H27C H 0.4813 0.0775 0.7038 0.154 Uiso 1 1 calc GR . . . .
C28 C 0.65108(10) -0.18435(14) 0.56643(10) 0.0456(4) Uani 1 1 d . . . . .
C29 C 0.59223(13) -0.25797(16) 0.59564(15) 0.0670(6) Uani 1 1 d . . . . .
H29A H 0.6081 -0.2682 0.6499 0.101 Uiso 1 1 calc GR . . . .
H29B H 0.5898 -0.3272 0.5703 0.101 Uiso 1 1 calc GR . . . .
H29C H 0.5422 -0.2243 0.5849 0.101 Uiso 1 1 calc GR . . . .
C30 C 0.72516(12) -0.25260(15) 0.57405(13) 0.0586(5) Uani 1 1 d . . . . .
H30A H 0.7662 -0.2081 0.5627 0.088 Uiso 1 1 calc GR . . . .
H30B H 0.7163 -0.3124 0.5388 0.088 Uiso 1 1 calc GR . . . .
H30C H 0.7393 -0.2799 0.6254 0.088 Uiso 1 1 calc GR . . . .
C31 C 0.61795(12) -0.15318(19) 0.48309(12) 0.0620(5) Uani 1 1 d . . . . .
H31A H 0.5702 -0.1148 0.4806 0.093 Uiso 1 1 calc GR . . . .
H31B H 0.6089 -0.2178 0.4524 0.093 Uiso 1 1 calc GR . . . .
H31C H 0.6540 -0.1074 0.4641 0.093 Uiso 1 1 calc GR . . . .
C32 C 0.72162(10) 0.30763(14) 0.53274(10) 0.0463(4) Uani 1 1 d . . . . .
C33 C 0.65556(9) 0.24129(15) 0.52427(10) 0.0463(4) Uani 1 1 d . . . . .
C34 C 0.64326(10) 0.16746(16) 0.46437(11) 0.0512(4) Uani 1 1 d . . . . .
H34 H 0.6002 0.1223 0.4583 0.061 Uiso 1 1 calc R . . . .
C35 C 0.69272(11) 0.15865(17) 0.41339(11) 0.0538(4) Uani 1 1 d . . . . .
C36 C 0.75756(11) 0.22397(17) 0.42442(11) 0.0537(4) Uani 1 1 d . . . . .
H36 H 0.7916 0.2171 0.3909 0.064 Uiso 1 1 calc R . . . .
C37 C 0.77422(10) 0.29910(16) 0.48298(11) 0.0515(4) Uani 1 1 d . . . . .
C38 C 0.59664(11) 0.24521(19) 0.57537(13) 0.0606(5) Uani 1 1 d . . . . .
H38A H 0.5646 0.3083 0.5631 0.091 Uiso 1 1 calc GR . . . .
H38B H 0.6227 0.2488 0.6279 0.091 Uiso 1 1 calc GR . . . .
H38C H 0.5652 0.1810 0.5675 0.091 Uiso 1 1 calc GR . . . .
C39 C 0.67657(16) 0.0798(2) 0.34777(14) 0.0760(6) Uani 1 1 d . . . . .
H39A H 0.6323 0.0365 0.3518 0.114 Uiso 1 1 calc GR . . . .
H39B H 0.7205 0.0334 0.3493 0.114 Uiso 1 1 calc GR . . . .
H39C H 0.6666 0.1192 0.3003 0.114 Uiso 1 1 calc GR . . . .
C40 C 0.84717(14) 0.3652(2) 0.48707(17) 0.0790(7) Uani 1 1 d . . . . .
H40A H 0.8340 0.4406 0.4789 0.119 Uiso 1 1 calc GR . . . .
H40B H 0.8741 0.3407 0.4483 0.119 Uiso 1 1 calc GR . . . .
H40C H 0.8797 0.3562 0.5366 0.119 Uiso 1 1 calc GR . . . .
O1 O 0.74533(7) 0.33491(10) 0.68338(7) 0.0480(3) Uani 1 1 d . . . . .
O2 O 0.80118(10) 0.46976(12) 0.60785(10) 0.0720(4) Uani 1 1 d . . . . .
O3 O 0.66222(10) 0.46098(13) 0.60480(11) 0.0799(5) Uani 1 1 d . . . . .
O4 O 0.53853(7) -0.04946(12) 0.62393(9) 0.0595(4) Uani 1 1 d . . . . .
S1 S 0.73329(3) 0.40711(4) 0.60597(3) 0.05447(14) Uani 1 1 d . . . . .

loop_
_atom_site_aniso_label
_atom_site_aniso_U_11
_atom_site_aniso_U_22
_atom_site_aniso_U_33
_atom_site_aniso_U_23
_atom_site_aniso_U_13
_atom_site_aniso_U_12
C1 0.0429(10) 0.0939(17) 0.0635(12) -0.0257(12) 0.0001(8) -0.0137(11)
C2 0.0443(10) 0.1020(19) 0.0729(14) -0.0147(13) -0.0086(9) 0.0089(12)
C3 0.0534(11) 0.0779(15) 0.0741(14) -0.0047(11) -0.0002(10) 0.0157(11)
C4 0.0463(10) 0.0577(11) 0.0603(11) -0.0073(9) 0.0029(8) 0.0010(8)
C5 0.0344(8) 0.0520(10) 0.0448(8) -0.0072(7) 0.0099(6) -0.0054(7)
C6 0.0386(8) 0.0623(11) 0.0484(9) -0.0138(8) 0.0105(7) -0.0108(8)
C7 0.0519(10) 0.0564(11) 0.0551(10) -0.0208(9) 0.0129(8) -0.0204(9)
C8 0.0590(11) 0.0399(9) 0.0587(10) -0.0121(8) 0.0172(8) -0.0070(8)
C9 0.0367(8) 0.0444(9) 0.0462(8) -0.0057(7) 0.0121(6) -0.0063(7)
C10 0.0324(7) 0.0423(8) 0.0427(8) -0.0058(7) 0.0117(6) -0.0085(6)
C11 0.0320(7) 0.0345(7) 0.0420(8) -0.0008(6) 0.0065(6) -0.0016(6)
C12 0.0313(7) 0.0367(8) 0.0422(8) 0.0015(6) 0.0073(6) 0.0005(6)
C13 0.0333(7) 0.0463(9) 0.0551(9) 0.0002(7) 0.0110(7) -0.0042(7)
C14 0.0370(8) 0.0577(10) 0.0581(10) 0.0052(8) 0.0203(7) 0.0009(8)
C15 0.0466(9) 0.0559(10) 0.0467(9) -0.0015(8) 0.0178(7) 0.0056(8)
C16 0.0403(8) 0.0433(9) 0.0446(8) -0.0041(7) 0.0086(6) 0.0009(7)
C17 0.0315(7) 0.0348(8) 0.0414(8) 0.0015(6) 0.0077(6) 0.0017(6)
C18 0.0322(7) 0.0324(7) 0.0402(7) -0.0010(6) 0.0071(6) 0.0002(6)
C19 0.0333(7) 0.0329(7) 0.0422(8) -0.0019(6) 0.0073(6) -0.0015(6)
C20 0.0416(8) 0.0402(8) 0.0469(8) -0.0099(7) 0.0138(7) -0.0072(7)
C21 0.0421(8) 0.0397(8) 0.0565(10) -0.0082(7) 0.0190(7) -0.0058(7)
C22 0.0358(8) 0.0365(8) 0.0572(10) -0.0051(7) 0.0144(7) -0.0073(6)
C23 0.0353(7) 0.0337(8) 0.0436(8) -0.0017(6) 0.0086(6) -0.0020(6)
C24 0.0577(11) 0.0614(12) 0.0782(13) -0.0264(10) 0.0386(10) -0.0219(10)
C25 0.110(2) 0.149(3) 0.0837(18) -0.0565(19) 0.0628(17) -0.067(2)
C26 0.0850(16) 0.0792(16) 0.0881(16) -0.0137(13) 0.0482(14) -0.0351(14)
C27 0.0787(17) 0.0805(18) 0.167(3) -0.0334(19) 0.070(2) 0.0032(15)
C28 0.0453(9) 0.0368(8) 0.0567(10) -0.0093(7) 0.0150(7) -0.0095(7)
C29 0.0704(13) 0.0431(10) 0.0943(16) -0.0135(10) 0.0325(12) -0.0206(10)
C30 0.0654(12) 0.0347(9) 0.0802(13) -0.0067(9) 0.0248(10) 0.0004(8)
C31 0.0588(11) 0.0688(13) 0.0563(11) -0.0152(10) 0.0064(9) -0.0136(10)
C32 0.0393(8) 0.0427(9) 0.0541(9) 0.0111(7) 0.0019(7) 0.0029(7)
C33 0.0366(8) 0.0468(9) 0.0535(9) 0.0095(8) 0.0040(7) 0.0029(7)
C34 0.0401(8) 0.0526(10) 0.0574(10) 0.0074(8) 0.0009(7) -0.0038(8)
C35 0.0526(10) 0.0558(11) 0.0497(10) 0.0077(8) 0.0017(8) 0.0037(9)
C36 0.0476(9) 0.0612(11) 0.0528(10) 0.0125(9) 0.0115(8) 0.0067(9)
C37 0.0414(9) 0.0525(10) 0.0590(10) 0.0146(8) 0.0058(7) -0.0003(8)
C38 0.0432(9) 0.0690(13) 0.0704(12) 0.0029(10) 0.0133(8) -0.0033(9)
C39 0.0794(15) 0.0862(17) 0.0609(13) -0.0072(12) 0.0102(11) -0.0046(13)
C40 0.0586(13) 0.0815(16) 0.1006(18) 0.0051(14) 0.0247(12) -0.0205(12)
O1 0.0404(6) 0.0454(6) 0.0582(7) -0.0023(5) 0.0095(5) -0.0006(5)
O2 0.0797(10) 0.0517(8) 0.0803(10) 0.0070(7) 0.0053(8) -0.0230(8)
O3 0.0739(10) 0.0554(9) 0.1040(13) -0.0027(8) 0.0016(9) 0.0277(8)
O4 0.0346(6) 0.0667(9) 0.0770(9) -0.0186(7) 0.0108(6) -0.0076(6)
S1 0.0544(3) 0.0368(2) 0.0687(3) 0.00478(19) 0.0036(2) 0.00177(19)

loop_
_atom_type_symbol
_atom_type_description
_atom_type_scat_dispersion_real
_atom_type_scat_dispersion_imag
_atom_type_scat_source
C C 0.0181 0.0091 'International Tables Vol C Tables 4.2.6.8 and 6.1.1.4'
H H 0.0000 0.0000 'International Tables Vol C Tables 4.2.6.8 and 6.1.1.4'
O O 0.0492 0.0322 'International Tables Vol C Tables 4.2.6.8 and 6.1.1.4'
S S 0.3331 0.5567 'International Tables Vol C Tables 4.2.6.8 and 6.1.1.4'

loop_
_geom_angle_atom_site_label_1
_geom_angle_atom_site_label_2
_geom_angle_atom_site_label_3
_geom_angle
_geom_angle_site_symmetry_1
_geom_angle_site_symmetry_3
_geom_angle_publ_flag
C2 C1 H1 119.3 . . ?
C2 C1 C6 121.3(2) . . ?
C6 C1 H1 119.3 . . ?
C1 C2 H2 119.9 . . ?
C1 C2 C3 120.18(19) . . ?
C3 C2 H2 119.9 . . ?
C2 C3 H3 119.9 . . ?
C4 C3 C2 120.2(2) . . ?
C4 C3 H3 119.9 . . ?
C3 C4 H4 119.4 . . ?
C3 C4 C5 121.2(2) . . ?
C5 C4 H4 119.4 . . ?
C4 C5 C6 118.56(16) . . ?
C4 C5 C10 122.10(16) . . ?
C6 C5 C10 119.34(16) . . ?
C1 C6 C5 118.54(19) . . ?
C7 C6 C1 122.45(18) . . ?
C7 C6 C5 119.00(16) . . ?
C6 C7 H7 119.3 . . ?
C8 C7 C6 121.32(17) . . ?
C8 C7 H7 119.3 . . ?
C7 C8 H8 120.3 . . ?
C7 C8 C9 119.48(18) . . ?
C9 C8 H8 120.3 . . ?
C10 C9 C8 122.47(16) . . ?
C10 C9 O1 118.96(14) . . ?
O1 C9 C8 118.45(16) . . ?
C5 C10 C11 119.52(15) . . ?
C9 C10 C5 118.33(15) . . ?
C9 C10 C11 121.93(14) . . ?
C12 C11 C10 121.20(13) . . ?
C19 C11 C10 130.27(14) . . ?
C19 C11 C12 108.51(14) . . ?
C13 C12 C11 128.65(15) . . ?
C13 C12 C17 121.94(15) . . ?
C17 C12 C11 109.31(13) . . ?
C12 C13 H13 120.9 . . ?
C12 C13 C14 118.27(16) . . ?
C14 C13 H13 120.9 . . ?
C13 C14 H14 119.8 . . ?
C15 C14 C13 120.33(16) . . ?
C15 C14 H14 119.8 . . ?
C14 C15 H15 119.3 . . ?
C14 C15 C16 121.40(16) . . ?
C16 C15 H15 119.3 . . ?
C15 C16 H16 120.3 . . ?
C17 C16 C15 119.46(16) . . ?
C17 C16 H16 120.3 . . ?
C12 C17 C18 106.91(13) . . ?
C16 C17 C12 118.54(14) . . ?
C16 C17 C18 134.25(15) . . ?
C19 C18 C17 105.08(12) . . ?
C23 C18 C17 135.16(15) . . ?
C23 C18 C19 119.75(14) . . ?
C11 C19 C18 110.13(14) . . ?
C11 C19 C20 128.78(15) . . ?
C20 C19 C18 120.71(13) . . ?
C19 C20 H20 119.6 . . ?
C21 C20 C19 120.77(15) . . ?
C21 C20 H20 119.6 . . ?
C20 C21 C22 115.92(15) . . ?
C20 C21 C24 125.04(16) . . ?
C22 C21 C24 118.82(15) . . ?
C21 C22 C23 119.45(14) . . ?
O4 C22 C21 121.37(15) . . ?
O4 C22 C23 119.05(16) . . ?
C18 C23 C22 113.85(14) . . ?
C18 C23 C28 128.07(14) . . ?
C22 C23 C28 117.85(13) . . ?
C21 C24 C25 110.42(17) . . ?
C21 C24 C26 110.28(16) . . ?
C21 C24 C27 109.1(2) . . ?
C25 C24 C27 109.6(2) . . ?
C26 C24 C25 108.0(2) . . ?
C26 C24 C27 109.4(2) . . ?
C24 C25 H25A 109.5 . . ?
C24 C25 H25B 109.5 . . ?
C24 C25 H25C 109.5 . . ?
H25A C25 H25B 109.5 . . ?
H25A C25 H25C 109.5 . . ?
H25B C25 H25C 109.5 . . ?
C24 C26 H26A 109.5 . . ?
C24 C26 H26B 109.5 . . ?
C24 C26 H26C 109.5 . . ?
H26A C26 H26B 109.5 . . ?
H26A C26 H26C 109.5 . . ?
H26B C26 H26C 109.5 . . ?
C24 C27 H27A 109.5 . . ?
C24 C27 H27B 109.5 . . ?
C24 C27 H27C 109.5 . . ?
H27A C27 H27B 109.5 . . ?
H27A C27 H27C 109.5 . . ?
H27B C27 H27C 109.5 . . ?
C23 C28 C29 111.36(15) . . ?
C23 C28 C30 109.60(14) . . ?
C30 C28 C29 105.49(16) . . ?
C31 C28 C23 109.53(15) . . ?
C31 C28 C29 108.56(17) . . ?
C31 C28 C30 112.26(16) . . ?
C28 C29 H29A 109.5 . . ?
C28 C29 H29B 109.5 . . ?
C28 C29 H29C 109.5 . . ?
H29A C29 H29B 109.5 . . ?
H29A C29 H29C 109.5 . . ?
H29B C29 H29C 109.5 . . ?
C28 C30 H30A 109.5 . . ?
C28 C30 H30B 109.5 . . ?
C28 C30 H30C 109.5 . . ?
H30A C30 H30B 109.5 . . ?
H30A C30 H30C 109.5 . . ?
H30B C30 H30C 109.5 . . ?
C28 C31 H31A 109.5 . . ?
C28 C31 H31B 109.5 . . ?
C28 C31 H31C 109.5 . . ?
H31A C31 H31B 109.5 . . ?
H31A C31 H31C 109.5 . . ?
H31B C31 H31C 109.5 . . ?
C33 C32 C37 121.64(18) . . ?
C33 C32 S1 117.01(14) . . ?
C37 C32 S1 121.28(14) . . ?
C32 C33 C38 124.81(18) . . ?
C34 C33 C32 117.67(17) . . ?
C34 C33 C38 117.52(17) . . ?
C33 C34 H34 118.9 . . ?
C35 C34 C33 122.23(17) . . ?
C35 C34 H34 118.9 . . ?
C34 C35 C39 120.91(19) . . ?
C36 C35 C34 118.29(19) . . ?
C36 C35 C39 120.8(2) . . ?
C35 C36 H36 118.5 . . ?
C35 C36 C37 123.01(18) . . ?
C37 C36 H36 118.5 . . ?
C32 C37 C40 126.2(2) . . ?
C36 C37 C32 117.13(17) . . ?
C36 C37 C40 116.71(19) . . ?
C33 C38 H38A 109.5 . . ?
C33 C38 H38B 109.5 . . ?
C33 C38 H38C 109.5 . . ?
H38A C38 H38B 109.5 . . ?
H38A C38 H38C 109.5 . . ?
H38B C38 H38C 109.5 . . ?
C35 C39 H39A 109.5 . . ?
C35 C39 H39B 109.5 . . ?
C35 C39 H39C 109.5 . . ?
H39A C39 H39B 109.5 . . ?
H39A C39 H39C 109.5 . . ?
H39B C39 H39C 109.5 . . ?
C37 C40 H40A 109.5 . . ?
C37 C40 H40B 109.5 . . ?
C37 C40 H40C 109.5 . . ?
H40A C40 H40B 109.5 . . ?
H40A C40 H40C 109.5 . . ?
H40B C40 H40C 109.5 . . ?
C9 O1 S1 121.11(11) . . ?
O1 S1 C32 103.01(7) . . ?
O2 S1 C32 111.62(10) . . ?
O2 S1 O1 107.95(8) . . ?
O3 S1 C32 109.73(10) . . ?
O3 S1 O1 103.76(10) . . ?
O3 S1 O2 119.22(11) . . ?

loop_
_geom_bond_atom_site_label_1
_geom_bond_atom_site_label_2
_geom_bond_distance
_geom_bond_site_symmetry_2
_geom_bond_publ_flag
C1 H1 0.9300 . ?
C1 C2 1.349(4) . ?
C1 C6 1.419(3) . ?
C2 H2 0.9300 . ?
C2 C3 1.406(3) . ?
C3 H3 0.9300 . ?
C3 C4 1.369(3) . ?
C4 H4 0.9300 . ?
C4 C5 1.404(3) . ?
C5 C6 1.424(2) . ?
C5 C10 1.437(2) . ?
C6 C7 1.409(3) . ?
C7 H7 0.9300 . ?
C7 C8 1.357(3) . ?
C8 H8 0.9300 . ?
C8 C9 1.410(2) . ?
C9 C10 1.366(2) . ?
C9 O1 1.404(2) . ?
C10 C11 1.482(2) . ?
C11 C12 1.467(2) . ?
C11 C19 1.356(2) . ?
C12 C13 1.386(2) . ?
C12 C17 1.405(2) . ?
C13 H13 0.9300 . ?
C13 C14 1.387(3) . ?
C14 H14 0.9300 . ?
C14 C15 1.377(3) . ?
C15 H15 0.9300 . ?
C15 C16 1.389(2) . ?
C16 H16 0.9300 . ?
C16 C17 1.384(2) . ?
C17 C18 1.497(2) . ?
C18 C19 1.480(2) . ?
C18 C23 1.359(2) . ?
C19 C20 1.445(2) . ?
C20 H20 0.9300 . ?
C20 C21 1.341(2) . ?
C21 C22 1.492(2) . ?
C21 C24 1.529(2) . ?
C22 C23 1.507(2) . ?
C22 O4 1.216(2) . ?
C23 C28 1.536(2) . ?
C24 C25 1.533(4) . ?
C24 C26 1.532(3) . ?
C24 C27 1.539(4) . ?
C25 H25A 0.9600 . ?
C25 H25B 0.9600 . ?
C25 H25C 0.9600 . ?
C26 H26A 0.9600 . ?
C26 H26B 0.9600 . ?
C26 H26C 0.9600 . ?
C27 H27A 0.9600 . ?
C27 H27B 0.9600 . ?
C27 H27C 0.9600 . ?
C28 C29 1.543(2) . ?
C28 C30 1.538(3) . ?
C28 C31 1.533(3) . ?
C29 H29A 0.9600 . ?
C29 H29B 0.9600 . ?
C29 H29C 0.9600 . ?
C30 H30A 0.9600 . ?
C30 H30B 0.9600 . ?
C30 H30C 0.9600 . ?
C31 H31A 0.9600 . ?
C31 H31B 0.9600 . ?
C31 H31C 0.9600 . ?
C32 C33 1.407(2) . ?
C32 C37 1.407(3) . ?
C32 S1 1.771(2) . ?
C33 C34 1.385(3) . ?
C33 C38 1.511(3) . ?
C34 H34 0.9300 . ?
C34 C35 1.381(3) . ?
C35 C36 1.381(3) . ?
C35 C39 1.502(3) . ?
C36 H36 0.9300 . ?
C36 C37 1.381(3) . ?
C37 C40 1.513(3) . ?
C38 H38A 0.9600 . ?
C38 H38B 0.9600 . ?
C38 H38C 0.9600 . ?
C39 H39A 0.9600 . ?
C39 H39B 0.9600 . ?
C39 H39C 0.9600 . ?
C40 H40A 0.9600 . ?
C40 H40B 0.9600 . ?
C40 H40C 0.9600 . ?
O1 S1 1.6184(13) . ?
O2 S1 1.4199(16) . ?
O3 S1 1.4155(16) . ?

loop_
_geom_torsion_atom_site_label_1
_geom_torsion_atom_site_label_2
_geom_torsion_atom_site_label_3
_geom_torsion_atom_site_label_4
_geom_torsion
_geom_torsion_site_symmetry_1
_geom_torsion_site_symmetry_2
_geom_torsion_site_symmetry_3
_geom_torsion_site_symmetry_4
_geom_torsion_publ_flag
C1 C2 C3 C4 0.5(4) . . . . ?
C1 C6 C7 C8 -177.64(19) . . . . ?
C2 C1 C6 C5 0.5(3) . . . . ?
C2 C1 C6 C7 179.8(2) . . . . ?
C2 C3 C4 C5 -0.4(4) . . . . ?
C3 C4 C5 C6 0.3(3) . . . . ?
C3 C4 C5 C10 -180.0(2) . . . . ?
C4 C5 C6 C1 -0.4(3) . . . . ?
C4 C5 C6 C7 -179.75(17) . . . . ?
C4 C5 C10 C9 178.08(17) . . . . ?
C4 C5 C10 C11 -7.2(2) . . . . ?
C5 C6 C7 C8 1.7(3) . . . . ?
C5 C10 C11 C12 -69.9(2) . . . . ?
C5 C10 C11 C19 112.01(19) . . . . ?
C6 C1 C2 C3 -0.5(4) . . . . ?
C6 C5 C10 C9 -2.2(2) . . . . ?
C6 C5 C10 C11 172.52(15) . . . . ?
C6 C7 C8 C9 -2.2(3) . . . . ?
C7 C8 C9 C10 0.4(3) . . . . ?
C7 C8 C9 O1 176.36(16) . . . . ?
C8 C9 C10 C5 1.8(2) . . . . ?
C8 C9 C10 C11 -172.81(15) . . . . ?
C8 C9 O1 S1 70.07(18) . . . . ?
C9 C10 C11 C12 104.60(18) . . . . ?
C9 C10 C11 C19 -73.5(2) . . . . ?
C9 O1 S1 C32 99.60(13) . . . . ?
C9 O1 S1 O2 -18.58(15) . . . . ?
C9 O1 S1 O3 -146.00(13) . . . . ?
C10 C5 C6 C1 179.90(17) . . . . ?
C10 C5 C6 C7 0.5(2) . . . . ?
C10 C9 O1 S1 -113.84(15) . . . . ?
C10 C11 C12 C13 -3.1(3) . . . . ?
C10 C11 C12 C17 -179.54(14) . . . . ?
C10 C11 C19 C18 -179.37(15) . . . . ?
C10 C11 C19 C20 -6.5(3) . . . . ?
C11 C12 C13 C14 -174.54(16) . . . . ?
C11 C12 C17 C16 173.88(14) . . . . ?
C11 C12 C17 C18 -0.61(17) . . . . ?
C11 C19 C20 C21 175.66(17) . . . . ?
C12 C11 C19 C18 2.36(18) . . . . ?
C12 C11 C19 C20 175.19(16) . . . . ?
C12 C13 C14 C15 0.4(3) . . . . ?
C12 C17 C18 C19 1.93(16) . . . . ?
C12 C17 C18 C23 -179.27(17) . . . . ?
C13 C12 C17 C16 -2.9(2) . . . . ?
C13 C12 C17 C18 -177.36(15) . . . . ?
C13 C14 C15 C16 -1.0(3) . . . . ?
C14 C15 C16 C17 -0.3(3) . . . . ?
C15 C16 C17 C12 2.2(2) . . . . ?
C15 C16 C17 C18 174.85(16) . . . . ?
C16 C17 C18 C19 -171.31(17) . . . . ?
C16 C17 C18 C23 7.5(3) . . . . ?
C17 C12 C13 C14 1.5(2) . . . . ?
C17 C18 C19 C11 -2.68(17) . . . . ?
C17 C18 C19 C20 -176.19(14) . . . . ?
C17 C18 C23 C22 -160.49(17) . . . . ?
C17 C18 C23 C28 13.8(3) . . . . ?
C18 C19 C20 C21 -12.2(3) . . . . ?
C18 C23 C28 C29 158.82(18) . . . . ?
C18 C23 C28 C30 42.5(2) . . . . ?
C18 C23 C28 C31 -81.1(2) . . . . ?
C19 C11 C12 C13 175.37(16) . . . . ?
C19 C11 C12 C17 -1.09(18) . . . . ?
C19 C18 C23 C22 18.2(2) . . . . ?
C19 C18 C23 C28 -167.51(15) . . . . ?
C19 C20 C21 C22 -5.3(3) . . . . ?
C19 C20 C21 C24 -179.65(18) . . . . ?
C20 C21 C22 C23 29.8(2) . . . . ?
C20 C21 C22 O4 -145.89(19) . . . . ?
C20 C21 C24 C25 -21.1(3) . . . . ?
C20 C21 C24 C26 -140.3(2) . . . . ?
C20 C21 C24 C27 99.5(2) . . . . ?
C21 C22 C23 C18 -36.3(2) . . . . ?
C21 C22 C23 C28 148.80(16) . . . . ?
C22 C21 C24 C25 164.6(2) . . . . ?
C22 C21 C24 C26 45.4(3) . . . . ?
C22 C21 C24 C27 -74.8(2) . . . . ?
C22 C23 C28 C29 -27.1(2) . . . . ?
C22 C23 C28 C30 -143.40(16) . . . . ?
C22 C23 C28 C31 93.02(18) . . . . ?
C23 C18 C19 C11 178.29(14) . . . . ?
C23 C18 C19 C20 4.8(2) . . . . ?
C24 C21 C22 C23 -155.39(17) . . . . ?
C24 C21 C22 O4 28.9(3) . . . . ?
C32 C33 C34 C35 -0.8(3) . . . . ?
C33 C32 C37 C36 1.1(3) . . . . ?
C33 C32 C37 C40 -179.43(19) . . . . ?
C33 C32 S1 O1 65.42(14) . . . . ?
C33 C32 S1 O2 -179.00(13) . . . . ?
C33 C32 S1 O3 -44.58(17) . . . . ?
C33 C34 C35 C36 1.9(3) . . . . ?
C33 C34 C35 C39 -178.33(19) . . . . ?
C34 C35 C36 C37 -1.4(3) . . . . ?
C35 C36 C37 C32 0.0(3) . . . . ?
C35 C36 C37 C40 -179.52(19) . . . . ?
C37 C32 C33 C34 -0.7(3) . . . . ?
C37 C32 C33 C38 179.77(17) . . . . ?
C37 C32 S1 O1 -117.58(14) . . . . ?
C37 C32 S1 O2 -2.00(18) . . . . ?
C37 C32 S1 O3 132.42(16) . . . . ?
C38 C33 C34 C35 178.74(18) . . . . ?
C39 C35 C36 C37 178.75(19) . . . . ?
O1 C9 C10 C5 -174.16(14) . . . . ?
O1 C9 C10 C11 11.3(2) . . . . ?
O4 C22 C23 C18 139.56(17) . . . . ?
O4 C22 C23 C28 -35.4(2) . . . . ?
S1 C32 C33 C34 176.26(13) . . . . ?
S1 C32 C33 C38 -3.2(2) . . . . ?
S1 C32 C37 C36 -175.74(13) . . . . ?
S1 C32 C37 C40 3.7(3) . . . . ?

loop_
_smtbx_masks_void_nr
_smtbx_masks_void_average_x
_smtbx_masks_void_average_y
_smtbx_masks_void_average_z
_smtbx_masks_void_volume
_smtbx_masks_void_count_electrons
_smtbx_masks_void_content
1 0.000 0.000 0.000 377.9 80.7 ?
2 0.000 0.500 0.500 377.9 80.7 ?
3 0.500 0.000 0.000 19.1 0.0 ?
4 0.500 0.500 0.500 19.1 0.0 ?
